data_4348813
loop_
_publ_author_name
'Wang, Fan'
'Wang, Yu-Ting'
'Yu, Hong'
'Chen, Jin-Xiang'
'Gao, Bin-Bin'
'Lang, Jian-Ping'

_publ_section_title
;
 One Unique 1D Silver(I)-Bromide-Thiol Coordination Polymer Used for
 Highly Efficient Chemiresistive Sensing of Ammonia and Amines in Water.
;
_journal_issue 18
_journal_name_full 'Inorganic chemistry'
_journal_page_first 9417
_journal_page_last 9423
_journal_paper_doi 10.1021/acs.inorgchem.6b01688
_journal_volume 55
_journal_year 2016
_chemical_formula_sum 'C9 H14 Ag Br2 N O0 S'
_chemical_formula_weight 435.96
_space_group_IT_number 14
_space_group_name_Hall '-P 2ybc'
_space_group_name_H-M_alt 'P 1 21/c 1'
_symmetry_cell_setting monoclinic
_symmetry_space_group_name_H-M 'P 1 21/c 1'
_atom_sites_solution_hydrogens geom
_atom_sites_solution_primary direct
_atom_sites_solution_secondary difmap
_audit_creation_method SHELXL-97
_cell_angle_alpha 90.00
_cell_angle_beta 91.661(3)
_cell_angle_gamma 90.00
_cell_formula_units_Z 4
_cell_length_a 11.0624(12)
_cell_length_b 15.4603(16)
_cell_length_c 7.5432(8)
_cell_measurement_reflns_used 9973
_cell_measurement_temperature 296(2)
_cell_measurement_theta_max 29.50
_cell_measurement_theta_min 2.38
_cell_volume 1289.6(2)
_computing_cell_refinement 'Bruker SMART'
_computing_data_collection 'Bruker SMART'
_computing_data_reduction 'Bruker SHELXTL'
_computing_molecular_graphics 'Bruker SHELXTL'
_computing_publication_material 'Bruker SHELXTL'
_computing_structure_refinement 'SHELXL-97 (Sheldrick, 1997)'
_computing_structure_solution 'SHELXS-97 (Sheldrick, 1990)'
_diffrn_ambient_temperature 296(2)
_diffrn_measured_fraction_theta_full 0.993
_diffrn_measured_fraction_theta_max 0.993
_diffrn_measurement_device_type 'CCD area detector'
_diffrn_measurement_method 'phi and omega scans'
_diffrn_radiation_monochromator graphite
_diffrn_radiation_source 'fine-focus sealed tube'
_diffrn_radiation_type MoK\a
_diffrn_radiation_wavelength 0.71073
_diffrn_reflns_av_R_equivalents 0.0391
_diffrn_reflns_av_sigmaI/netI 0.0235
_diffrn_reflns_limit_h_max 13
_diffrn_reflns_limit_h_min -13
_diffrn_reflns_limit_k_max 18
_diffrn_reflns_limit_k_min -18
_diffrn_reflns_limit_l_max 8
_diffrn_reflns_limit_l_min -7
_diffrn_reflns_number 19141
_diffrn_reflns_theta_full 25.01
_diffrn_reflns_theta_max 25.01
_diffrn_reflns_theta_min 3.01
_exptl_absorpt_coefficient_mu 7.886
_exptl_absorpt_correction_T_max 0.3157
_exptl_absorpt_correction_T_min 0.3015
_exptl_absorpt_correction_type multi-scan
_exptl_absorpt_process_details sadabs
_exptl_crystal_colour colorless
_exptl_crystal_density_diffrn 2.246
_exptl_crystal_density_method 'not measured'
_exptl_crystal_description prism
_exptl_crystal_F_000 832
_exptl_crystal_size_max 0.20
_exptl_crystal_size_mid 0.20
_exptl_crystal_size_min 0.19
_refine_diff_density_max 1.495
_refine_diff_density_min -1.884
_refine_diff_density_rms 0.175
_refine_ls_extinction_method none
_refine_ls_goodness_of_fit_ref 1.119
_refine_ls_hydrogen_treatment constr
_refine_ls_matrix_type full
_refine_ls_number_parameters 130
_refine_ls_number_reflns 2258
_refine_ls_number_restraints 0
_refine_ls_restrained_S_all 1.119
_refine_ls_R_factor_all 0.0385
_refine_ls_R_factor_gt 0.0352
_refine_ls_shift/su_max 0.001
_refine_ls_shift/su_mean 0.000
_refine_ls_structure_factor_coef Fsqd
_refine_ls_weighting_details 'calc w=1/[\s^2^(Fo^2^)+(0.0415P)^2^+4.1561P] where P=(Fo^2^+2Fc^2^)/3'
_refine_ls_weighting_scheme calc
_refine_ls_wR_factor_gt 0.0893
_refine_ls_wR_factor_ref 0.0920
_reflns_number_gt 2068
_reflns_number_total 2258
_reflns_threshold_expression >2sigma(I)
_cod_data_source_file ic6b01688_si_002.cif
_cod_data_source_block 1
_cod_depositor_comments
;
The following automatic conversions were performed:

data item '_symmetry_cell_setting' value 'Monoclinic' was changed to
'monoclinic' in accordance with the
/home/saulius/struct/COD-crude-data/automatic-downloads/DataCite-retrospective/ACS/depositions/lib/dictionaries/cif_core.dic
dictionary named 'cif_core.dic' version 2.4.2 last updated on
2011-04-26.

Automatic conversion script
Id: cif_fix_values 6909 2019-04-08 15:41:33Z antanas 
;
_cod_original_sg_symbol_H-M P21/c
_cod_database_code 4348813

loop_
_symmetry_equiv_pos_as_xyz
'x, y, z'
'-x, y+1/2, -z+1/2'
'-x, -y, -z'
'x, -y-1/2, z-1/2'

loop_
_atom_site_label
_atom_site_type_symbol
_atom_site_fract_x
_atom_site_fract_y
_atom_site_fract_z
_atom_site_U_iso_or_equiv
_atom_site_adp_type
_atom_site_occupancy
_atom_site_symmetry_multiplicity
_atom_site_calc_flag
_atom_site_refinement_flags
Ag1 Ag 0.33268(4) 0.74514(3) 0.42643(5) 0.05122(17) Uani 1 1 d .
Br2 Br 0.45953(5) 0.84852(3) 0.18267(6) 0.03684(16) Uani 1 1 d .
Br1 Br 0.20806(5) 0.66740(3) 0.16517(6) 0.03826(17) Uani 1 1 d .
S1 S -0.01986(13) 0.40022(10) 0.20111(18) 0.0499(4) Uani 1 1 d .
H4 H -0.0341 0.3490 0.0374 0.060 Uiso 1 1 d R
C4 C 0.2232(4) 0.3950(3) 0.6946(6) 0.0269(9) Uani 1 1 d .
C7 C 0.0699(4) 0.3987(3) 0.3975(6) 0.0325(10) Uani 1 1 d .
C5 C 0.1258(4) 0.3398(3) 0.6826(7) 0.0364(11) Uani 1 1 d .
H5 H 0.1116 0.3010 0.7738 0.044 Uiso 1 1 calc R
C6 C 0.0491(4) 0.3420(3) 0.5344(7) 0.0381(11) Uani 1 1 d .
H6 H -0.0171 0.3050 0.5272 0.046 Uiso 1 1 calc R
C8 C 0.1650(5) 0.4567(3) 0.4150(7) 0.0415(12) Uani 1 1 d .
H8 H 0.1772 0.4973 0.3264 0.050 Uiso 1 1 calc R
C9 C 0.2419(5) 0.4548(3) 0.5625(6) 0.0384(11) Uani 1 1 d .
H9 H 0.3059 0.4936 0.5727 0.046 Uiso 1 1 calc R
N1 N 0.3081(3) 0.3943(2) 0.8527(5) 0.0284(8) Uani 1 1 d .
C1 C 0.2882(5) 0.3185(4) 0.9716(7) 0.0453(13) Uani 1 1 d .
H1A H 0.2068 0.3196 1.0124 0.068 Uiso 1 1 calc R
H1B H 0.3438 0.3213 1.0715 0.068 Uiso 1 1 calc R
H1C H 0.3012 0.2659 0.9071 0.068 Uiso 1 1 calc R
C3 C 0.2899(5) 0.4750(3) 0.9599(7) 0.0417(12) Uani 1 1 d .
H3A H 0.3074 0.5248 0.8890 0.062 Uiso 1 1 calc R
H3B H 0.3431 0.4740 1.0627 0.062 Uiso 1 1 calc R
H3C H 0.2076 0.4777 0.9964 0.062 Uiso 1 1 calc R
C2 C 0.4378(4) 0.3906(4) 0.7965(8) 0.0452(12) Uani 1 1 d .
H2A H 0.4485 0.3418 0.7199 0.068 Uiso 1 1 calc R
H2B H 0.4902 0.3850 0.8995 0.068 Uiso 1 1 calc R
H2C H 0.4572 0.4428 0.7344 0.068 Uiso 1 1 calc R

loop_
_atom_site_aniso_label
_atom_site_aniso_U_11
_atom_site_aniso_U_22
_atom_site_aniso_U_33
_atom_site_aniso_U_23
_atom_site_aniso_U_13
_atom_site_aniso_U_12
Ag1 0.0538(3) 0.0696(3) 0.0300(2) -0.00995(18) -0.00354(19) 0.0069(2)
Br2 0.0420(3) 0.0384(3) 0.0298(3) -0.00136(19) -0.0036(2) -0.0027(2)
Br1 0.0478(3) 0.0411(3) 0.0260(3) -0.00183(19) 0.0012(2) -0.0130(2)
S1 0.0468(8) 0.0653(9) 0.0366(7) -0.0034(6) -0.0153(6) 0.0100(7)
C4 0.028(2) 0.027(2) 0.025(2) -0.0022(17) -0.0014(17) 0.0022(17)
C7 0.032(2) 0.036(2) 0.029(2) -0.0065(19) -0.0034(19) 0.0071(19)
C5 0.036(3) 0.041(3) 0.032(3) 0.007(2) 0.001(2) -0.005(2)
C6 0.029(2) 0.046(3) 0.040(3) 0.000(2) -0.002(2) -0.010(2)
C8 0.055(3) 0.041(3) 0.028(2) 0.007(2) -0.001(2) -0.003(2)
C9 0.045(3) 0.038(3) 0.032(3) 0.000(2) -0.003(2) -0.013(2)
N1 0.0288(19) 0.0311(19) 0.0251(19) -0.0019(15) -0.0031(15) 0.0001(15)
C1 0.050(3) 0.046(3) 0.040(3) 0.013(2) -0.008(2) -0.005(2)
C3 0.050(3) 0.041(3) 0.034(3) -0.013(2) -0.004(2) 0.004(2)
C2 0.030(3) 0.060(3) 0.046(3) -0.003(3) 0.000(2) 0.002(2)

loop_
_atom_type_symbol
_atom_type_description
_atom_type_scat_dispersion_real
_atom_type_scat_dispersion_imag
_atom_type_scat_source
C C 0.0033 0.0016 'International Tables Vol C Tables 4.2.6.8 and 6.1.1.4'
H H 0.0000 0.0000 'International Tables Vol C Tables 4.2.6.8 and 6.1.1.4'
N N 0.0061 0.0033 'International Tables Vol C Tables 4.2.6.8 and 6.1.1.4'
O O 0.0106 0.0060 'International Tables Vol C Tables 4.2.6.8 and 6.1.1.4'
S S 0.1246 0.1234 'International Tables Vol C Tables 4.2.6.8 and 6.1.1.4'
Br Br -0.2901 2.4595 'International Tables Vol C Tables 4.2.6.8 and 6.1.1.4'
Ag Ag -0.8971 1.1015 'International Tables Vol C Tables 4.2.6.8 and 6.1.1.4'

loop_
_geom_angle_atom_site_label_1
_geom_angle_atom_site_label_2
_geom_angle_atom_site_label_3
_geom_angle
_geom_angle_site_symmetry_1
_geom_angle_site_symmetry_3
Br1 Ag1 Br1 117.55(3) . 4_576
Br1 Ag1 Br2 121.54(2) . 4_576
Br1 Ag1 Br2 93.168(19) 4_576 4_576
Br1 Ag1 Br2 91.707(19) . .
Br1 Ag1 Br2 115.27(2) 4_576 .
Br2 Ag1 Br2 119.83(2) 4_576 .
Ag1 Br2 Ag1 84.694(17) 4_575 .
Ag1 Br1 Ag1 90.246(19) . 4_575
C7 S1 H4 138.0 . .
C5 C4 C9 120.2(4) . .
C5 C4 N1 121.3(4) . .
C9 C4 N1 118.5(4) . .
C6 C7 C8 118.8(4) . .
C6 C7 S1 122.5(4) . .
C8 C7 S1 118.7(4) . .
C4 C5 C6 119.9(4) . .
C4 C5 H5 120.1 . .
C6 C5 H5 120.1 . .
C7 C6 C5 120.6(4) . .
C7 C6 H6 119.7 . .
C5 C6 H6 119.7 . .
C9 C8 C7 120.8(5) . .
C9 C8 H8 119.6 . .
C7 C8 H8 119.6 . .
C4 C9 C8 119.6(5) . .
C4 C9 H9 120.2 . .
C8 C9 H9 120.2 . .
C1 N1 C4 112.6(4) . .
C1 N1 C3 107.7(4) . .
C4 N1 C3 109.4(3) . .
C1 N1 C2 107.2(4) . .
C4 N1 C2 110.9(4) . .
C3 N1 C2 109.0(4) . .
N1 C1 H1A 109.5 . .
N1 C1 H1B 109.5 . .
H1A C1 H1B 109.5 . .
N1 C1 H1C 109.5 . .
H1A C1 H1C 109.5 . .
H1B C1 H1C 109.5 . .
N1 C3 H3A 109.5 . .
N1 C3 H3B 109.5 . .
H3A C3 H3B 109.5 . .
N1 C3 H3C 109.5 . .
H3A C3 H3C 109.5 . .
H3B C3 H3C 109.5 . .
N1 C2 H2A 109.5 . .
N1 C2 H2B 109.5 . .
H2A C2 H2B 109.5 . .
N1 C2 H2C 109.5 . .
H2A C2 H2C 109.5 . .
H2B C2 H2C 109.5 . .

loop_
_geom_bond_atom_site_label_1
_geom_bond_atom_site_label_2
_geom_bond_distance
_geom_bond_site_symmetry_2
Ag1 Br1 2.6592(6) .
Ag1 Br1 2.6675(6) 4_576
Ag1 Br2 2.7649(7) 4_576
Ag1 Br2 2.8380(7) .
Br2 Ag1 2.7649(7) 4_575
Br1 Ag1 2.6675(6) 4_575
S1 C7 1.759(5) .
S1 H4 1.4718 .
C4 C5 1.375(7) .
C4 C9 1.378(6) .
C4 N1 1.497(6) .
C7 C6 1.379(7) .
C7 C8 1.385(7) .
C5 C6 1.384(7) .
C5 H5 0.9300 .
C6 H6 0.9300 .
C8 C9 1.381(7) .
C8 H8 0.9300 .
C9 H9 0.9300 .
N1 C1 1.496(6) .
N1 C3 1.503(6) .
N1 C2 1.509(6) .
C1 H1A 0.9600 .
C1 H1B 0.9600 .
C1 H1C 0.9600 .
C3 H3A 0.9600 .
C3 H3B 0.9600 .
C3 H3C 0.9600 .
C2 H2A 0.9600 .
C2 H2B 0.9600 .
C2 H2C 0.9600 .

loop_
_geom_torsion_atom_site_label_1
_geom_torsion_atom_site_label_2
_geom_torsion_atom_site_label_3
_geom_torsion_atom_site_label_4
_geom_torsion
_geom_torsion_site_symmetry_1
_geom_torsion_site_symmetry_4
Br1 Ag1 Br2 Ag1 -3.180(19) . 4_575
Br1 Ag1 Br2 Ag1 -124.895(19) 4_576 4_575
Br2 Ag1 Br2 Ag1 125.16(3) 4_576 4_575
Br1 Ag1 Br1 Ag1 123.10(3) 4_576 4_575
Br2 Ag1 Br1 Ag1 -123.74(2) 4_576 4_575
Br2 Ag1 Br1 Ag1 3.28(2) . 4_575
C9 C4 C5 C6 2.4(7) . .
N1 C4 C5 C6 -179.9(4) . .
C8 C7 C6 C5 -3.5(7) . .
S1 C7 C6 C5 176.4(4) . .
C4 C5 C6 C7 0.6(8) . .
C6 C7 C8 C9 3.5(8) . .
S1 C7 C8 C9 -176.5(4) . .
C5 C4 C9 C8 -2.4(7) . .
N1 C4 C9 C8 179.8(4) . .
C7 C8 C9 C4 -0.6(8) . .
C5 C4 N1 C1 10.7(6) . .
C9 C4 N1 C1 -171.6(4) . .
C5 C4 N1 C3 -108.9(5) . .
C9 C4 N1 C3 68.8(5) . .
C5 C4 N1 C2 130.8(5) . .
C9 C4 N1 C2 -51.5(6) . .
